data_2206251
loop_
_publ_author_name
'Liu, Jian-Cheng'
'Jin, Shuo'
'Liu, Bo'
'Guo, Jian-Ping'

_publ_section_title
;
 9,9'-Bi-10<i>H</i>-anthracene-9,9'-diol
;
_journal_issue 7
_journal_name_full 'Acta Crystallographica Section E'
_journal_page_first o2035
_journal_page_last o2037
_journal_paper_doi 10.1107/S1600536805014005
_journal_volume 61
_journal_year 2005
_chemical_formula_iupac 'C28 H22 O2'
_chemical_formula_moiety 'C28 H22 O2'
_chemical_formula_sum 'C28 H22 O2'
_chemical_formula_weight 390.46
_chemical_name_common Anthrapinacol
_chemical_name_systematic
;
9,9'-Bi-10H-anthracene-9,9'-diol
;
_space_group_IT_number 14
_symmetry_cell_setting monoclinic
_symmetry_space_group_name_Hall '-P 2ybc'
_symmetry_space_group_name_H-M 'P 1 21/c 1'
_atom_sites_solution_hydrogens geom
_atom_sites_solution_primary direct
_atom_sites_solution_secondary difmap
_audit_creation_method SHELXL97
_cell_angle_alpha 90.00
_cell_angle_beta 92.549(6)
_cell_angle_gamma 90.00
_cell_formula_units_Z 4
_cell_length_a 14.789(6)
_cell_length_b 12.853(5)
_cell_length_c 10.688(4)
_cell_measurement_reflns_used 1379
_cell_measurement_temperature 298(2)
_cell_measurement_theta_max 20.677
_cell_measurement_theta_min 2.480
_cell_volume 2029.6(14)
_computing_cell_refinement 'SAINT (Bruker, 2000)'
_computing_data_collection 'SMART (Bruker, 2000)'
_computing_data_reduction SAINT
_computing_molecular_graphics 'SHELXTL/PC (Sheldrick, 1999)'
_computing_publication_material SHELXTL
_computing_structure_refinement 'SHELXL97 (Sheldrick, 1997)'
_computing_structure_solution 'SHELXS97 (Sheldrick, 1997)'
_diffrn_ambient_temperature 298(2)
_diffrn_detector_area_resol_mean '100x100 microns'
_diffrn_measured_fraction_theta_full 0.997
_diffrn_measured_fraction_theta_max 0.997
_diffrn_measurement_device_type 'Bruker SMART CCD area-detector'
_diffrn_measurement_method \w
_diffrn_radiation_monochromator graphite
_diffrn_radiation_source 'fine-focus sealed tube'
_diffrn_radiation_type MoK\a
_diffrn_radiation_wavelength 0.71073
_diffrn_reflns_av_R_equivalents 0.0479
_diffrn_reflns_av_sigmaI/netI 0.0752
_diffrn_reflns_limit_h_max 15
_diffrn_reflns_limit_h_min -17
_diffrn_reflns_limit_k_max 15
_diffrn_reflns_limit_k_min -13
_diffrn_reflns_limit_l_max 12
_diffrn_reflns_limit_l_min -8
_diffrn_reflns_number 8162
_diffrn_reflns_theta_full 25.01
_diffrn_reflns_theta_max 25.01
_diffrn_reflns_theta_min 2.10
_diffrn_standards_decay_% 2.90
_diffrn_standards_interval_count 0
_diffrn_standards_interval_time 0
_diffrn_standards_number 0
_exptl_absorpt_coefficient_mu 0.079
_exptl_absorpt_correction_T_max 0.9921
_exptl_absorpt_correction_T_min 0.7498
_exptl_absorpt_correction_type multi-scan
_exptl_absorpt_process_details '(SADABS; Sheldrick, 1996)'
_exptl_crystal_colour colourless
_exptl_crystal_density_diffrn 1.278
_exptl_crystal_density_method 'not measured'
_exptl_crystal_description block
_exptl_crystal_F_000 824
_exptl_crystal_size_max 0.40
_exptl_crystal_size_mid 0.30
_exptl_crystal_size_min 0.10
_refine_diff_density_max 0.193
_refine_diff_density_min -0.187
_refine_ls_extinction_method none
_refine_ls_goodness_of_fit_ref 1.027
_refine_ls_hydrogen_treatment constr
_refine_ls_matrix_type full
_refine_ls_number_parameters 273
_refine_ls_number_reflns 3566
_refine_ls_number_restraints 0
_refine_ls_restrained_S_all 1.027
_refine_ls_R_factor_all 0.1095
_refine_ls_R_factor_gt 0.0621
_refine_ls_shift/su_max 0.000
_refine_ls_shift/su_mean 0.000
_refine_ls_structure_factor_coef Fsqd
_refine_ls_weighting_details 'calc w = 1/[\s^2^(Fo^2^)+(0.0398P)^2^] where P = (Fo^2^+2Fc^2^)/3'
_refine_ls_weighting_scheme calc
_refine_ls_wR_factor_gt 0.1080
_refine_ls_wR_factor_ref 0.1213
_reflns_number_gt 2239
_reflns_number_total 3566
_reflns_threshold_expression I>2\s(I)
_cod_data_source_file ob6506.cif
_cod_data_source_block I
_cod_depositor_comments
;
The following automatic conversions were performed:
'_geom_torsion_publ_flag' value 'Yes' changed to 'yes' according to
'/home/saulius/struct/CIF-dictionaries/cif_core.dic' dictionary named
'cif_core.dic' version 2.4.1 from 2010-06-29 (2 times).

Automatic conversion script
Id: cif_fix_enum 1527 2010-12-29 10:47:43Z saulius 

The following automatic conversions were performed:

'_geom_torsion_publ_flag' value 'Yes' changed to 'yes' according to
/home/saulius/struct/CIF-dictionaries/cif_core.dic dictionary named
'cif_core.dic' version 2.4.1 from 2010-06-29 (2 times).

Automatic conversion script
Id: cif_fix_values 1715 2011-07-08 13:25:40Z adriana 
;
_cod_original_cell_volume 2029.6(13)
_cod_original_sg_symbol_H-M 'P 21/c'
_cod_database_code 2206251
_cod_database_fobs_code 2206251

loop_
_symmetry_equiv_pos_as_xyz
'x, y, z'
'-x, y+1/2, -z+1/2'
'-x, -y, -z'
'x, -y-1/2, z-1/2'

loop_
_atom_site_label
_atom_site_fract_x
_atom_site_fract_y
_atom_site_fract_z
_atom_site_U_iso_or_equiv
_atom_site_adp_type
_atom_site_calc_flag
_atom_site_refinement_flags
_atom_site_occupancy
_atom_site_type_symbol
O1 0.33042(11) 0.75679(12) 0.20739(15) 0.0378(5) Uani d . 1 O
H1 0.3203 0.7783 0.1359 0.057 Uiso calc R 1 H
O2 0.30791(12) 0.71207(12) 0.44846(15) 0.0414(5) Uani d . 1 O
H2 0.3211 0.7666 0.4138 0.062 Uiso calc R 1 H
C1 0.27977(17) 0.58865(17) 0.1281(2) 0.0314(6) Uani d . 1 C
C2 0.35988(17) 0.57647(18) 0.0668(2) 0.0380(7) Uani d . 1 C
H2A 0.4087 0.6196 0.0878 0.046 Uiso calc R 1 H
C3 0.3686(2) 0.5021(2) -0.0240(3) 0.0514(8) Uani d . 1 C
H3 0.4228 0.4948 -0.0641 0.062 Uiso calc R 1 H
C4 0.2960(2) 0.4381(2) -0.0553(3) 0.0647(10) Uani d . 1 C
H4 0.3011 0.3873 -0.1166 0.078 Uiso calc R 1 H
C5 0.2163(2) 0.4495(2) 0.0044(3) 0.0548(8) Uani d . 1 C
H5 0.1677 0.4060 -0.0166 0.066 Uiso calc R 1 H
C6 0.20705(18) 0.52516(19) 0.0957(2) 0.0388(7) Uani d . 1 C
C7 0.11952(17) 0.53603(19) 0.1588(3) 0.0476(8) Uani d . 1 C
H7A 0.1188 0.4873 0.2281 0.057 Uiso calc R 1 H
H7B 0.0704 0.5175 0.0998 0.057 Uiso calc R 1 H
C8 0.10317(18) 0.6440(2) 0.2075(3) 0.0418(7) Uani d . 1 C
C9 0.01540(19) 0.6801(2) 0.2229(3) 0.0623(9) Uani d . 1 C
H9 -0.0334 0.6371 0.2017 0.075 Uiso calc R 1 H
C10 -0.0005(2) 0.7784(3) 0.2691(3) 0.0746(11) Uani d . 1 C
H10 -0.0594 0.8015 0.2793 0.090 Uiso calc R 1 H
C11 0.0717(2) 0.8412(2) 0.2996(3) 0.0661(10) Uani d . 1 C
H11 0.0618 0.9074 0.3313 0.079 Uiso calc R 1 H
C12 0.15857(19) 0.8079(2) 0.2840(3) 0.0486(8) Uani d . 1 C
H12 0.2067 0.8527 0.3028 0.058 Uiso calc R 1 H
C13 0.17573(17) 0.70789(19) 0.2405(2) 0.0350(7) Uani d . 1 C
C14 0.27262(15) 0.67050(17) 0.2298(2) 0.0297(6) Uani d . 1 C
C15 0.31223(16) 0.62798(18) 0.3612(2) 0.0306(6) Uani d . 1 C
C16 0.41061(17) 0.5941(2) 0.3526(2) 0.0379(7) Uani d . 1 C
C17 0.48047(18) 0.6661(2) 0.3649(2) 0.0494(8) Uani d . 1 C
H17 0.4669 0.7357 0.3786 0.059 Uiso calc R 1 H
C18 0.5699(2) 0.6362(3) 0.3573(3) 0.0641(10) Uani d . 1 C
H18 0.6159 0.6855 0.3644 0.077 Uiso calc R 1 H
C19 0.5905(2) 0.5327(3) 0.3391(3) 0.0706(11) Uani d . 1 C
H19 0.6504 0.5118 0.3344 0.085 Uiso calc R 1 H
C20 0.5222(2) 0.4613(3) 0.3280(3) 0.0591(9) Uani d . 1 C
H20 0.5363 0.3916 0.3160 0.071 Uiso calc R 1 H
C21 0.43213(19) 0.4907(2) 0.3341(2) 0.0415(7) Uani d . 1 C
C22 0.35902(19) 0.41021(19) 0.3204(3) 0.0518(8) Uani d . 1 C
H22A 0.3823 0.3443 0.3520 0.062 Uiso calc R 1 H
H22B 0.3426 0.4013 0.2322 0.062 Uiso calc R 1 H
C23 0.27563(18) 0.43801(19) 0.3888(2) 0.0397(7) Uani d . 1 C
C24 0.2193(2) 0.3610(2) 0.4322(3) 0.0615(9) Uani d . 1 C
H24 0.2320 0.2917 0.4153 0.074 Uiso calc R 1 H
C25 0.1452(2) 0.3849(3) 0.4993(3) 0.0726(10) Uani d . 1 C
H25 0.1082 0.3321 0.5276 0.087 Uiso calc R 1 H
C26 0.1259(2) 0.4867(3) 0.5246(3) 0.0607(9) Uani d . 1 C
H26 0.0762 0.5033 0.5712 0.073 Uiso calc R 1 H
C27 0.18017(18) 0.5644(2) 0.4809(2) 0.0436(7) Uani d . 1 C
H27 0.1667 0.6334 0.4983 0.052 Uiso calc R 1 H
C28 0.25462(17) 0.54152(19) 0.4113(2) 0.0340(7) Uani d . 1 C

loop_
_atom_site_aniso_label
_atom_site_aniso_U_11
_atom_site_aniso_U_22
_atom_site_aniso_U_33
_atom_site_aniso_U_12
_atom_site_aniso_U_13
_atom_site_aniso_U_23
O1 0.0477(11) 0.0299(10) 0.0353(11) -0.0088(8) -0.0034(9) 0.0055(9)
O2 0.0599(13) 0.0311(10) 0.0331(11) -0.0032(9) 0.0006(9) -0.0071(9)
C1 0.0393(17) 0.0278(14) 0.0271(15) 0.0034(12) 0.0008(13) 0.0041(12)
C2 0.0495(19) 0.0319(15) 0.0324(16) 0.0019(13) 0.0012(14) 0.0024(13)
C3 0.067(2) 0.0446(17) 0.0434(19) 0.0071(16) 0.0154(17) -0.0013(16)
C4 0.099(3) 0.0477(19) 0.048(2) -0.007(2) 0.012(2) -0.0200(17)
C5 0.071(2) 0.0409(18) 0.052(2) -0.0162(16) -0.0011(18) -0.0093(16)
C6 0.0492(18) 0.0333(15) 0.0336(17) -0.0082(14) -0.0020(14) 0.0012(13)
C7 0.0440(18) 0.0513(19) 0.0468(19) -0.0139(14) -0.0062(15) 0.0027(15)
C8 0.0365(17) 0.0455(17) 0.0430(18) 0.0041(14) -0.0011(14) 0.0080(14)
C9 0.038(2) 0.076(2) 0.073(3) 0.0012(17) -0.0010(17) 0.014(2)
C10 0.052(2) 0.084(3) 0.089(3) 0.031(2) 0.011(2) 0.015(2)
C11 0.063(2) 0.056(2) 0.079(3) 0.0248(19) 0.008(2) 0.0067(19)
C12 0.052(2) 0.0419(18) 0.052(2) 0.0077(15) 0.0021(16) 0.0039(15)
C13 0.0384(17) 0.0344(16) 0.0319(16) 0.0043(13) -0.0015(13) 0.0060(13)
C14 0.0310(15) 0.0246(13) 0.0332(16) -0.0048(12) -0.0003(12) 0.0031(12)
C15 0.0364(16) 0.0295(14) 0.0257(15) 0.0010(12) -0.0011(12) -0.0041(12)
C16 0.0360(17) 0.0490(18) 0.0284(16) 0.0040(14) -0.0030(13) 0.0064(14)
C17 0.0435(19) 0.064(2) 0.0396(18) -0.0043(16) -0.0076(15) 0.0117(15)
C18 0.040(2) 0.104(3) 0.048(2) -0.0105(19) -0.0089(16) 0.026(2)
C19 0.047(2) 0.122(3) 0.044(2) 0.026(2) 0.0053(17) 0.029(2)
C20 0.059(2) 0.076(2) 0.043(2) 0.0290(19) 0.0080(18) 0.0106(17)
C21 0.0470(19) 0.0489(18) 0.0286(16) 0.0142(15) 0.0001(14) 0.0063(14)
C22 0.077(2) 0.0324(16) 0.0461(19) 0.0173(16) -0.0012(17) 0.0024(14)
C23 0.0505(19) 0.0340(16) 0.0341(17) 0.0017(14) -0.0043(14) 0.0060(13)
C24 0.082(2) 0.0355(17) 0.067(2) -0.0119(18) 0.003(2) 0.0099(17)
C25 0.079(3) 0.065(2) 0.074(3) -0.031(2) 0.008(2) 0.014(2)
C26 0.057(2) 0.071(2) 0.055(2) -0.0140(19) 0.0167(17) 0.0080(19)
C27 0.0461(18) 0.0467(17) 0.0379(17) -0.0015(15) 0.0014(15) 0.0051(14)
C28 0.0394(17) 0.0352(16) 0.0271(15) -0.0012(13) -0.0011(13) 0.0056(13)

loop_
_atom_type_symbol
_atom_type_description
_atom_type_scat_dispersion_real
_atom_type_scat_dispersion_imag
_atom_type_scat_source
C C 0.0033 0.0016 'International Tables Vol C Tables 4.2.6.8 and 6.1.1.4'
H H 0.0000 0.0000 'International Tables Vol C Tables 4.2.6.8 and 6.1.1.4'
O O 0.0106 0.0060 'International Tables Vol C Tables 4.2.6.8 and 6.1.1.4'

loop_
_geom_angle_atom_site_label_1
_geom_angle_atom_site_label_2
_geom_angle_atom_site_label_3
_geom_angle
_geom_angle_publ_flag
C14 O1 H1 109.5 ?
C15 O2 H2 109.5 ?
C6 C1 C2 119.1(2) ?
C6 C1 C14 120.6(2) ?
C2 C1 C14 120.2(2) ?
C3 C2 C1 121.4(3) ?
C3 C2 H2A 119.3 ?
C1 C2 H2A 119.3 ?
C2 C3 C4 119.3(3) ?
C2 C3 H3 120.4 ?
C4 C3 H3 120.4 ?
C5 C4 C3 119.9(3) ?
C5 C4 H4 120.1 ?
C3 C4 H4 120.1 ?
C4 C5 C6 121.0(3) ?
C4 C5 H5 119.5 ?
C6 C5 H5 119.5 ?
C1 C6 C5 119.3(3) ?
C1 C6 C7 120.8(2) ?
C5 C6 C7 119.8(2) ?
C6 C7 C8 113.5(2) no
C6 C7 H7A 108.9 ?
C8 C7 H7A 108.9 ?
C6 C7 H7B 108.9 ?
C8 C7 H7B 108.9 ?
H7A C7 H7B 107.7 ?
C13 C8 C9 119.2(3) ?
C13 C8 C7 120.0(2) ?
C9 C8 C7 120.8(3) ?
C10 C9 C8 121.4(3) ?
C10 C9 H9 119.3 ?
C8 C9 H9 119.3 ?
C11 C10 C9 118.8(3) ?
C11 C10 H10 120.6 ?
C9 C10 H10 120.6 ?
C10 C11 C12 120.9(3) ?
C10 C11 H11 119.5 ?
C12 C11 H11 119.5 ?
C11 C12 C13 120.9(3) ?
C11 C12 H12 119.6 ?
C13 C12 H12 119.6 ?
C8 C13 C12 118.8(2) ?
C8 C13 C14 121.1(2) ?
C12 C13 C14 120.2(2) ?
O1 C14 C1 110.87(19) ?
O1 C14 C13 109.91(18) ?
C1 C14 C13 111.6(2) no
O1 C14 C15 102.42(17) no
C1 C14 C15 111.01(18) no
C13 C14 C15 110.7(2) no
O2 C15 C28 106.39(19) no
O2 C15 C16 109.0(2) no
C28 C15 C16 111.45(19) no
O2 C15 C14 106.85(17) no
C28 C15 C14 111.90(18) no
C16 C15 C14 111.03(19) no
C21 C16 C17 118.6(3) ?
C21 C16 C15 120.6(2) ?
C17 C16 C15 120.8(2) ?
C18 C17 C16 121.3(3) ?
C18 C17 H17 119.4 ?
C16 C17 H17 119.4 ?
C19 C18 C17 119.5(3) ?
C19 C18 H18 120.2 ?
C17 C18 H18 120.2 ?
C20 C19 C18 119.6(3) ?
C20 C19 H19 120.2 ?
C18 C19 H19 120.2 ?
C19 C20 C21 121.3(3) ?
C19 C20 H20 119.3 ?
C21 C20 H20 119.3 ?
C16 C21 C20 119.7(3) ?
C16 C21 C22 120.5(2) ?
C20 C21 C22 119.8(3) ?
C21 C22 C23 113.1(2) no
C21 C22 H22A 109.0 ?
C23 C22 H22A 109.0 ?
C21 C22 H22B 109.0 ?
C23 C22 H22B 109.0 ?
H22A C22 H22B 107.8 ?
C24 C23 C28 118.9(3) ?
C24 C23 C22 120.7(2) ?
C28 C23 C22 120.4(2) ?
C25 C24 C23 121.4(3) ?
C25 C24 H24 119.3 ?
C23 C24 H24 119.3 ?
C26 C25 C24 119.7(3) ?
C26 C25 H25 120.1 ?
C24 C25 H25 120.1 ?
C25 C26 C27 119.8(3) ?
C25 C26 H26 120.1 ?
C27 C26 H26 120.1 ?
C26 C27 C28 121.2(3) ?
C26 C27 H27 119.4 ?
C28 C27 H27 119.4 ?
C27 C28 C23 119.0(2) ?
C27 C28 C15 120.5(2) ?
C23 C28 C15 120.5(2) ?

loop_
_geom_bond_atom_site_label_1
_geom_bond_atom_site_label_2
_geom_bond_distance
_geom_bond_publ_flag
O1 C14 1.427(2) ?
O1 H1 0.8200 ?
O2 C15 1.431(3) ?
O2 H2 0.8200 ?
C1 C6 1.382(3) ?
C1 C2 1.388(3) ?
C1 C14 1.520(3) y
C2 C3 1.373(3) ?
C2 H2A 0.9300 ?
C3 C4 1.382(4) ?
C3 H3 0.9300 ?
C4 C5 1.374(4) ?
C4 H4 0.9300 ?
C5 C6 1.388(3) ?
C5 H5 0.9300 ?
C6 C7 1.493(3) ?
C7 C8 1.506(3) ?
C7 H7A 0.9700 ?
C7 H7B 0.9700 ?
C8 C13 1.384(3) ?
C8 C9 1.395(3) ?
C9 C10 1.381(4) ?
C9 H9 0.9300 ?
C10 C11 1.366(4) ?
C10 H10 0.9300 ?
C11 C12 1.371(3) ?
C11 H11 0.9300 ?
C12 C13 1.395(3) ?
C12 H12 0.9300 ?
C13 C14 1.520(3) y
C14 C15 1.594(3) y
C15 C28 1.513(3) y
C15 C16 1.525(3) y
C16 C21 1.383(3) ?
C16 C17 1.388(3) ?
C17 C18 1.383(3) ?
C17 H17 0.9300 ?
C18 C19 1.380(4) ?
C18 H18 0.9300 ?
C19 C20 1.366(4) ?
C19 H19 0.9300 ?
C20 C21 1.389(3) ?
C20 H20 0.9300 ?
C21 C22 1.499(3) ?
C22 C23 1.504(4) ?
C22 H22A 0.9700 ?
C22 H22B 0.9700 ?
C23 C24 1.387(3) ?
C23 C28 1.390(3) ?
C24 C25 1.371(4) ?
C24 H24 0.9300 ?
C25 C26 1.370(4) ?
C25 H25 0.9300 ?
C26 C27 1.376(3) ?
C26 H26 0.9300 ?
C27 C28 1.387(3) ?
C27 H27 0.9300 ?

loop_
_geom_hbond_atom_site_label_D
_geom_hbond_atom_site_label_H
_geom_hbond_atom_site_label_A
_geom_hbond_site_symmetry_A
_geom_hbond_distance_DH
_geom_hbond_distance_HA
_geom_hbond_distance_DA
_geom_hbond_angle_DHA
_geom_hbond_publ_flag
O2 H2 O1 . 0.82 2.22 2.675(2) 115 y
O1 H1 O2 4_575 0.82 2.01 2.801(2) 163 y

loop_
_geom_torsion_atom_site_label_1
_geom_torsion_atom_site_label_2
_geom_torsion_atom_site_label_3
_geom_torsion_atom_site_label_4
_geom_torsion
_geom_torsion_publ_flag
C6 C1 C2 C3 -0.7(4) ?
C14 C1 C2 C3 178.9(2) ?
C1 C2 C3 C4 0.1(4) ?
C2 C3 C4 C5 0.0(4) ?
C3 C4 C5 C6 0.4(5) ?
C2 C1 C6 C5 1.1(4) ?
C14 C1 C6 C5 -178.5(2) ?
C2 C1 C6 C7 -179.7(2) ?
C14 C1 C6 C7 0.6(4) ?
C4 C5 C6 C1 -1.0(4) ?
C4 C5 C6 C7 179.8(3) ?
C1 C6 C7 C8 27.3(3) ?
C5 C6 C7 C8 -153.6(2) ?
C6 C7 C8 C13 -27.1(4) ?
C6 C7 C8 C9 154.4(3) ?
C13 C8 C9 C10 0.6(4) ?
C7 C8 C9 C10 179.1(3) ?
C8 C9 C10 C11 0.3(5) ?
C9 C10 C11 C12 0.4(5) ?
C10 C11 C12 C13 -2.0(5) ?
C9 C8 C13 C12 -2.2(4) ?
C7 C8 C13 C12 179.3(2) ?
C9 C8 C13 C14 177.8(2) ?
C7 C8 C13 C14 -0.7(4) ?
C11 C12 C13 C8 3.0(4) ?
C11 C12 C13 C14 -177.0(2) ?
C6 C1 C14 O1 -150.7(2) ?
C2 C1 C14 O1 29.7(3) ?
C6 C1 C14 C13 -27.8(3) ?
C2 C1 C14 C13 152.6(2) ?
C6 C1 C14 C15 96.2(3) ?
C2 C1 C14 C15 -83.5(3) ?
C8 C13 C14 O1 151.2(2) ?
C12 C13 C14 O1 -28.8(3) ?
C8 C13 C14 C1 27.8(3) ?
C12 C13 C14 C1 -152.2(2) ?
C8 C13 C14 C15 -96.4(3) ?
C12 C13 C14 C15 83.6(3) ?
O1 C14 C15 O2 58.0(2) yes
C1 C14 C15 O2 176.43(19) ?
C13 C14 C15 O2 -59.1(2) ?
O1 C14 C15 C28 174.05(18) ?
C1 C14 C15 C28 -67.6(3) ?
C13 C14 C15 C28 56.9(3) ?
O1 C14 C15 C16 -60.7(2) ?
C1 C14 C15 C16 57.7(2) yes
C13 C14 C15 C16 -177.8(2) ?
O2 C15 C16 C21 145.5(2) ?
C28 C15 C16 C21 28.4(3) ?
C14 C15 C16 C21 -97.1(3) ?
O2 C15 C16 C17 -33.6(3) ?
C28 C15 C16 C17 -150.7(2) ?
C14 C15 C16 C17 83.9(3) ?
C21 C16 C17 C18 0.9(4) ?
C15 C16 C17 C18 180.0(2) ?
C16 C17 C18 C19 -1.0(4) ?
C17 C18 C19 C20 0.5(5) ?
C18 C19 C20 C21 0.2(5) ?
C17 C16 C21 C20 -0.2(4) ?
C15 C16 C21 C20 -179.3(2) ?
C17 C16 C21 C22 180.0(2) ?
C15 C16 C21 C22 0.9(4) ?
C19 C20 C21 C16 -0.4(4) ?
C19 C20 C21 C22 179.5(3) ?
C16 C21 C22 C23 -28.6(4) ?
C20 C21 C22 C23 151.5(2) ?
C21 C22 C23 C24 -152.4(2) ?
C21 C22 C23 C28 26.5(3) ?
C28 C23 C24 C25 -1.8(4) ?
C22 C23 C24 C25 177.1(3) ?
C23 C24 C25 C26 0.0(5) ?
C24 C25 C26 C27 0.9(5) ?
C25 C26 C27 C28 0.0(4) ?
C26 C27 C28 C23 -1.8(4) ?
C26 C27 C28 C15 178.4(2) ?
C24 C23 C28 C27 2.6(4) ?
C22 C23 C28 C27 -176.3(2) ?
C24 C23 C28 C15 -177.6(2) ?
C22 C23 C28 C15 3.5(4) ?
O2 C15 C28 C27 30.6(3) ?
C16 C15 C28 C27 149.2(2) ?
C14 C15 C28 C27 -85.8(3) ?
O2 C15 C28 C23 -149.2(2) ?
C16 C15 C28 C23 -30.6(3) ?
C14 C15 C28 C23 94.4(3) ?

loop_
_cod_related_entry_id
_cod_related_entry_database
_cod_related_entry_code
1 ChemSpider 21129250
